data_2009031
loop_
_publ_author_name
'Bogdanovi\'c, Goran A.'
'Spasojevi\'c-de Bir\'e, Anne'
'Leovac, Vukadin M.'
'\<Ce\<sljevi\'c, Valerija I.'

_publ_section_title
;
 Transition metal complexes with thiosemicarbazide-based ligands.
 XXXIX. [Benzoylacetone 3-methylisothiosemicarbazonato(2
 --)-<i>O</i>,<i>N</i>^1^,<i>N</i>^4^](pyridine-<i>N</i>)nickel(II)
;
_journal_issue 10
_journal_name_full 'Acta Crystallographica Section C'
_journal_page_first 1656
_journal_page_last 1658
_journal_paper_doi 10.1107/S0108270199004746
_journal_volume 55
_journal_year 1999
_chemical_formula_iupac '[Ni (C12 H13 N3 O S) (C5 H5 N)]'
_chemical_formula_moiety 'C17 H18 N4 Ni O S'
_chemical_formula_sum 'C17 H18 N4 Ni O S'
_chemical_formula_weight 385.12
_chemical_name_systematic
;
[Benzoylacetone S-methylisothiosemicarbazonato(2-)]pyridinenickel(II)
;
_space_group_IT_number 14
_symmetry_cell_setting monoclinic
_symmetry_space_group_name_Hall '-P 2yab'
_symmetry_space_group_name_H-M 'P 1 21/a 1'
_cell_angle_alpha 90.00
_cell_angle_beta 95.59(3)
_cell_angle_gamma 90.00
_cell_formula_units_Z 4
_cell_length_a 11.848(2)
_cell_length_b 7.9903(15)
_cell_length_c 18.290(7)
_cell_measurement_reflns_used 25
_cell_measurement_temperature 293(3)
_cell_measurement_theta_max 17.76
_cell_measurement_theta_min 11.80
_cell_volume 1723.3(8)
_computing_cell_refinement 'CAD-4 Software'
_computing_data_collection 'CAD-4 Software (Enraf-Nonius, 1989)'
_computing_data_reduction 'local modification of MolEN (Fair, 1990)'
_computing_molecular_graphics 'ORTEPIII (Burnett & Johnson, 1996)'
_computing_publication_material 'SHELXL93 and PARST (Nardelli, 1995)'
_computing_structure_refinement 'SHELXL93 (Scheldrick, 1993)'
_computing_structure_solution 'SHELXS86 (Sheldrick, 1985)'
_diffrn_ambient_temperature 293(3)
_diffrn_measurement_device 'Enraf-Nonius CAD-4'
_diffrn_measurement_method \w/2\q
_diffrn_radiation_monochromator graphite
_diffrn_radiation_source 'fine-focus sealed tube'
_diffrn_radiation_type MoK\a
_diffrn_radiation_wavelength 0.71073
_diffrn_reflns_av_R_equivalents 0.010
_diffrn_reflns_av_sigmaI/netI 0.0417
_diffrn_reflns_limit_h_max 16
_diffrn_reflns_limit_h_min -16
_diffrn_reflns_limit_k_max 11
_diffrn_reflns_limit_k_min 0
_diffrn_reflns_limit_l_max 17
_diffrn_reflns_limit_l_min -25
_diffrn_reflns_number 5481
_diffrn_reflns_theta_max 29.97
_diffrn_reflns_theta_min 1.12
_diffrn_standards_decay_% 0
_diffrn_standards_interval_time 120
_diffrn_standards_number 2
_exptl_absorpt_coefficient_mu 1.258
_exptl_absorpt_correction_type none
_exptl_crystal_colour 'dark red'
_exptl_crystal_density_diffrn 1.484
_exptl_crystal_density_method 'not measured'
_exptl_crystal_description prismatic
_exptl_crystal_F_000 800
_exptl_crystal_size_max 0.29
_exptl_crystal_size_mid 0.29
_exptl_crystal_size_min 0.25
_refine_diff_density_max 0.486
_refine_diff_density_min -0.360
_refine_ls_extinction_method none
_refine_ls_goodness_of_fit_all 1.021
_refine_ls_goodness_of_fit_ref 1.194
_refine_ls_hydrogen_treatment constr
_refine_ls_matrix_type full
_refine_ls_number_parameters 217
_refine_ls_number_reflns 5011
_refine_ls_number_restraints 0
_refine_ls_restrained_S_all 1.021
_refine_ls_restrained_S_obs 1.194
_refine_ls_R_factor_all 0.077
_refine_ls_R_factor_gt 0.033
_refine_ls_shift/esd_mean 0.000
_refine_ls_shift/su_max <0.001
_refine_ls_structure_factor_coef Fsqd
_refine_ls_weighting_details 'w = 1/[\s^2^(Fo^2^)+(0.0453P)^2^+0.6101P] where P = (Fo^2^+2Fc^2^)/3'
_refine_ls_weighting_scheme calc
_refine_ls_wR_factor_all 0.101
_refine_ls_wR_factor_ref 0.090
_reflns_number_gt 2984
_reflns_number_total 5011
_reflns_observed_criterion I>2\s(I)
_cod_data_source_file na1411.cif
_cod_data_source_block I
_cod_depositor_comments
;
The following automatic conversions were performed:

'_refine_ls_weighting_scheme' value 'calc w =
1/[\s^2^(Fo^2^)+(0.0453P)^2^+0.6101P] where P = (Fo^2^+2Fc^2^)/3' was
changed to 'calc'. New tag '_refine_ls_weighting_details' was
created. The value of the new tag was set to 'w =
1/[\s^2^(Fo^2^)+(0.0453P)^2^+0.6101P] where P = (Fo^2^+2Fc^2^)/3'.

Automatic conversion script
Id: cif_fix_values 3143 2015-03-26 13:38:13Z robertas 
;
_cod_original_sg_symbol_H-M 'P 21/a'
_cod_database_code 2009031

loop_
_symmetry_equiv_pos_as_xyz
'x, y, z'
'-x+1/2, y+1/2, -z'
'-x, -y, -z'
'x-1/2, -y-1/2, z'

loop_
_atom_site_aniso_label
_atom_site_aniso_U_11
_atom_site_aniso_U_22
_atom_site_aniso_U_33
_atom_site_aniso_U_12
_atom_site_aniso_U_13
_atom_site_aniso_U_23
Ni .03948(14) .0495(2) .03607(13) -.00294(11) .01058(9) -.00043(11)
N4 .0417(9) .0509(11) .0424(9) -.0022(7) .0121(7) .0044(8)
N1 .0445(9) .0469(10) .0387(8) -.0012(7) .0083(7) -.0040(7)
O .0429(7) .0636(10) .0416(7) -.0065(7) .0107(6) .0044(7)
N3 .0494(10) .0626(12) .0401(9) -.0044(9) .0117(7) .0052(8)
N2 .0527(10) .0537(10) .0402(9) .0007(8) .0018(8) .0010(8)
C1 .0600(13) .0449(12) .0398(10) .0001(10) .0086(9) -.0019(9)
C3 .0407(10) .0433(12) .0537(12) -.0028(8) .0106(9) -.0056(9)
C13 .0502(12) .0582(14) .0474(11) .0001(10) .0184(9) .0031(9)
C17 .0486(12) .068(2) .0464(11) -.0027(11) .0106(9) -.0035(11)
S .0717(4) .0737(4) .0465(3) -.0008(3) .0056(3) .0140(3)
C6 .0472(11) .0408(11) .0411(10) -.0020(8) .0165(8) -.0033(8)
C5 .0439(11) .0501(12) .0509(11) -.0042(9) .0167(9) .0000(9)
C7 .0528(12) .0410(11) .0439(10) .0017(9) .0187(9) -.0028(9)
C14 .0477(12) .072(2) .069(2) .0020(12) .0243(11) .0070(13)
C4 .0409(12) .072(2) .080(2) -.0007(11) .0066(11) .0073(14)
C12 .0567(13) .068(2) .0558(13) -.0013(12) .0099(11) .0123(12)
C10 .105(2) .065(2) .0526(14) .013(2) .0194(14) .0139(12)
C8 .070(2) .0611(15) .0554(13) -.0124(12) .0175(11) .0049(11)
C15 .0422(12) .078(2) .082(2) -.0082(12) .0099(12) .0133(15)
C9 .095(2) .069(2) .063(2) -.010(2) .034(2) .0123(13)
C16 .0538(14) .076(2) .0605(14) -.0119(12) -.0004(11) -.0044(13)
C11 .080(2) .084(2) .059(2) .002(2) .0004(13) .0169(14)
C2 .074(2) .072(2) .0597(15) .0052(14) -.0043(13) .0125(13)

loop_
_atom_site_label
_atom_site_fract_x
_atom_site_fract_y
_atom_site_fract_z
_atom_site_U_iso_or_equiv
_atom_site_thermal_displace_type
_atom_site_calc_flag
_atom_site_refinement_flags
_atom_site_occupancy
_atom_site_disorder_group
_atom_site_type_symbol
Ni .42679(2) .02875(4) .210546(13) .04122(9) Uani d . 1 . Ni
N4 .58741(14) .0539(2) .23219(9) .0445(4) Uani d . 1 . N
N1 .27328(14) .0123(2) .18222(9) .0431(4) Uani d . 1 . N
O .42256(12) -.0740(2) .29969(7) .0489(4) Uani d . 1 . O
N3 .42611(15) .1357(2) .12196(9) .0502(4) Uani d . 1 . N
H3 .48607(15) .1740(2) .10485(9) .060 Uiso calc R 1 . H
N2 .2346(2) .0850(2) .11445(9) .0491(4) Uani d . 1 . N
C1 .3224(2) .1477(3) .08695(11) .0480(5) Uani d . 1 . C
C3 .1963(2) -.0590(3) .21961(12) .0455(5) Uani d . 1 . C
C13 .6610(2) .0099(3) .18437(12) .0510(5) Uani d . 1 . C
H13 .6330(2) -.0360(3) .13951(12) .061 Uiso calc R 1 . H
C17 .6297(2) .1218(3) .29593(12) .0538(5) Uani d . 1 . C
H17 .5799(2) .1531(3) .32974(12) .065 Uiso calc R 1 . H
S .30648(6) .25443(9) .00206(3) .0640(2) Uani d . 1 . S
C6 .3323(2) -.1348(3) .32590(10) .0422(4) Uani d . 1 . C
C5 .2260(2) -.1290(3) .28981(12) .0475(5) Uani d . 1 . C
H5 .1676 -.1754 .3136 .057 Uiso calc . 1 . H
C7 .3545(2) -.2127(3) .40012(11) .0450(5) Uani d . 1 . C
C14 .7762(2) .0301(3) .19907(14) .0617(6) Uani d . 1 . C
H14 .8252(2) -.0031(3) .16506(14) .074 Uiso calc R 1 . H
C4 .0756(2) -.0638(3) .18665(14) .0643(7) Uani d . 1 . C
H4A .0698(2) -.0115(3) .13919(14) .096 Uiso calc R 1 . H
H4B .0286(2) -.0050(3) .21803(14) .096 Uiso calc R 1 . H
H4C .0509(2) -.1780(3) .18162(14) .096 Uiso calc R 1 . H
C12 .4560(2) -.1844(3) .44202(13) .0599(6) Uani d . 1 . C
H12 .5100 -.1153 .4239 .072 Uiso calc . 1 . H
C10 .4001(3) -.3599(4) .53835(14) .0732(8) Uani d . 1 . C
H10 .4154 -.4095 .5842 .088 Uiso calc . 1 . H
C8 .2758(2) -.3150(3) .42978(13) .0615(6) Uani d . 1 . C
H8 .2060 -.3344 .4033 .074 Uiso calc . 1 . H
C15 .8176(2) .1000(4) .2649(2) .0673(7) Uani d . 1 . C
H15 .8952(2) .1149(4) .2761(2) .081 Uiso calc R 1 . H
C9 .2993(3) -.3879(4) .49762(15) .0740(8) Uani d . 1 . C
H9 .2457 -.4572 .5160 .089 Uiso calc . 1 . H
C16 .7435(2) .1472(3) .31339(14) .0637(6) Uani d . 1 . C
H16 .7698(2) .1961(3) .35795(14) .076 Uiso calc R 1 . H
C11 .4789(3) -.2575(4) .51079(15) .0746(8) Uani d . 1 . C
H11 .5478 -.2371 .5382 .089 Uiso calc . 1 . H
C2 .1569(2) .2480(4) -.02126(14) .0693(7) Uani d . 1 . C
H2A .1384 .3036 -.0674 .104 Uiso calc . 1 . H
H2B .1195 .3033 .0162 .104 Uiso calc . 1 . H
H2C .1323 .1336 -.0252 .104 Uiso calc . 1 . H

loop_
_atom_type_symbol
_atom_type_description
_atom_type_scat_dispersion_real
_atom_type_scat_dispersion_imag
_atom_type_scat_source
S S 0.1246 0.1234 'International Tables Vol C Tables 4.2.6.8 and 6.1.1.4'
O O 0.0106 0.0060 'International Tables Vol C Tables 4.2.6.8 and 6.1.1.4'
C C 0.0033 0.0016 'International Tables Vol C Tables 4.2.6.8 and 6.1.1.4'
N N 0.0061 0.0033 'International Tables Vol C Tables 4.2.6.8 and 6.1.1.4'
H H 0.0000 0.0000 'International Tables Vol C Tables 4.2.6.8 and 6.1.1.4'
Ni Ni 0.3393 1.1124 'International Tables Vol C Tables 4.2.6.8 and 6.1.1.4'

loop_
_geom_angle_atom_site_label_1
_geom_angle_atom_site_label_2
_geom_angle_atom_site_label_3
_geom_angle
_geom_angle_publ_flag
O Ni N3 177.85(7) yes
O Ni N1 96.10(7) yes
N3 Ni N1 82.28(8) yes
O Ni N4 88.62(7) yes
N3 Ni N4 93.01(8) yes
N1 Ni N4 175.28(7) yes
C17 N4 C13 117.5(2) no
C17 N4 Ni 120.20(14) no
C13 N4 Ni 122.2(2) no
C3 N1 N2 116.9(2) no
C3 N1 Ni 126.58(15) no
N2 N1 Ni 116.49(13) no
C6 O Ni 125.97(14) no
C1 N3 Ni 112.53(14) no
C1 N2 N1 107.2(2) no
N2 C1 N3 121.5(2) no
N2 C1 S 120.4(2) no
N3 C1 S 118.2(2) no
N1 C3 C5 121.2(2) no
N1 C3 C4 118.9(2) no
C5 C3 C4 119.9(2) no
N4 C13 C14 122.6(2) no
N4 C17 C16 122.7(2) no
C1 S C2 102.43(12) no
O C6 C5 124.0(2) no
O C6 C7 114.2(2) no
C5 C6 C7 121.8(2) no
C6 C5 C3 126.1(2) no
C12 C7 C8 117.5(2) no
C12 C7 C6 120.3(2) no
C8 C7 C6 122.3(2) no
C15 C14 C13 118.8(2) no
C7 C12 C11 121.1(2) no
C9 C10 C11 119.2(2) no
C9 C8 C7 121.1(2) no
C16 C15 C14 119.1(2) no
C10 C9 C8 120.9(2) no
C15 C16 C17 119.3(2) no
C10 C11 C12 120.2(3) no

loop_
_geom_bond_atom_site_label_1
_geom_bond_atom_site_label_2
_geom_bond_site_symmetry_2
_geom_bond_distance
_geom_bond_publ_flag
Ni O . 1.830(2) yes
Ni N3 . 1.831(2) yes
Ni N1 . 1.847(2) yes
Ni N4 . 1.916(2) yes
N4 C17 . 1.338(3) no
N4 C13 . 1.340(3) no
N1 C3 . 1.321(3) yes
N1 N2 . 1.405(2) yes
O C6 . 1.308(2) yes
N3 C1 . 1.332(3) yes
N2 C1 . 1.300(3) yes
C1 S . 1.765(2) yes
C3 C5 . 1.413(3) yes
C3 C4 . 1.498(3) no
C13 C14 . 1.375(3) no
C17 C16 . 1.369(3) no
S C2 . 1.782(3) yes
C6 C5 . 1.365(3) yes
C6 C7 . 1.493(3) no
C7 C12 . 1.380(3) no
C7 C8 . 1.390(3) no
C14 C15 . 1.374(4) no
C12 C11 . 1.389(3) no
C10 C9 . 1.364(4) no
C10 C11 . 1.373(4) no
C8 C9 . 1.374(3) no
C15 C16 . 1.361(3) no
